data_1542005
loop_
_publ_author_name
'Maksimov, B.A.'
'Ilyukhin, V.V.'
'Belov, N.V.'

_publ_section_title
;
 Crystal Structure of Potassium Yttrium Triorthosilicate
;
_journal_name_full 'Doklady Akademii Nauk SSSR'
_journal_page_first 591
_journal_page_last 594
_journal_volume 181
_journal_year 1968
_chemical_formula_sum 'H2 K3 O10 Si3 Y'
_chemical_name_systematic 'K3 Y Si3 O8 (O H)2'
_space_group_IT_number 62
_symmetry_space_group_name_Hall '-P 2bc 2a'
_symmetry_space_group_name_H-M 'P m n b'
_cell_angle_alpha 90
_cell_angle_beta 90
_cell_angle_gamma 90
_cell_formula_units_Z 4
_cell_length_a 13.536
_cell_length_b 13.17
_cell_length_c 5.867
_cell_volume 1045.905
_citation_journal_id_ASTM DANKAS
_cod_data_source_file Maksimov_DANKAS_1968_567.cif
_cod_data_source_block H2K3O10Si3Y1
_cod_original_sg_symbol_Hall '-P 2ac 2n (y,-x,z)'
_cod_original_formula_sum 'H2 K3 O10 Si3 Y1'
_cod_database_code 1542005

loop_
_symmetry_equiv_pos_as_xyz
x,y,z
-x,-y+1/2,z+1/2
-x+1/2,y+1/2,-z+1/2
x+1/2,-y,-z
-x,-y,-z
x,y-1/2,-z-1/2
x-1/2,-y-1/2,z-1/2
-x-1/2,y,z

loop_
_atom_site_label
_atom_site_type_symbol
_atom_site_fract_x
_atom_site_fract_y
_atom_site_fract_z
_atom_site_occupancy
_atom_site_U_iso_or_equiv
Si1 Si+4 0.396 0.401 0.089 1 0.0
O3 O-2 0.017 0.129 0.581 1 0.0
O2 O-2 -0.131 0.045 0.832 1 0.0
K1 K+1 0.25 0.129 0.412 1 0.0
Si2 Si+4 0.75 0.252 0.418 1 0.0
O4 O-2 -0.156 0.212 0.57 1 0.0
O1 O-2 -0.131 0.031 0.368 1 0.0
O6 O-2 0.75 0.375 0.434 1 0.0
O5 O-2 0.75 0.205 0.164 1 0.0
Y1 Y+3 0.75 0.041 0.089 1 0.0
K2 K+1 0.485 0.139 0.091 1 0.0
